data_4082930
loop_
_publ_author_name
'Pittracher, Michael'
'Frisch, Ulla'
'Kopacka, Holger'
'Wurst, Klaus'
'M\"uller, Thomas'
'Oehninger, Luciano'
'Ott, Ingo'
'Wuttke, Evelyn'
'Scheerer, Stefan'
'Winter, Rainer F.'
'Bildstein, Benno'

_publ_section_title
;
 \p-Complexes of Tropolone and Its N-Derivatives: Ambidentate
 [O,O]/[N,O]/[N,N]-Cycloheptatrienyl Pentamethylcyclopentadienyl Ruthenium
 Sandwich Complexes
;
_journal_issue 7
_journal_name_full Organometallics
_journal_page_first 1630
_journal_paper_doi 10.1021/om401200t
_journal_volume 33
_journal_year 2014
_chemical_formula_sum 'C38 H46 Cu F12 N2 O4 P2 Ru2'
_chemical_formula_weight 1150.39
_chemical_name_systematic
; 
 ? 
;
_space_group_IT_number 14
_symmetry_cell_setting monoclinic
_symmetry_space_group_name_Hall '-P 2ybc'
_symmetry_space_group_name_H-M 'P 1 21/c 1'
_atom_sites_solution_hydrogens geom
_atom_sites_solution_primary direct
_atom_sites_solution_secondary difmap
_audit_creation_method SHELXL-97
_cell_angle_alpha 90.00
_cell_angle_beta 111.367(2)
_cell_angle_gamma 90.00
_cell_formula_units_Z 2
_cell_length_a 12.8503(4)
_cell_length_b 11.5967(4)
_cell_length_c 15.6206(4)
_cell_measurement_reflns_used 14987
_cell_measurement_temperature 296(2)
_cell_measurement_theta_max 25.0
_cell_measurement_theta_min 1.0
_cell_volume 2167.80(12)
_computing_cell_refinement 'DENZO and SCALEPACK'
_computing_data_collection COLLECT
_computing_structure_refinement 'SHELXL-97 (Sheldrick, 1997)'
_computing_structure_solution 'SHELXS-97 (Sheldrick, 1990)'
_diffrn_ambient_temperature 296(2)
_diffrn_measured_fraction_theta_full 1.000
_diffrn_measured_fraction_theta_max 1.000
_diffrn_measurement_device_type 'Nonius KappaCCD'
_diffrn_measurement_method 'phi- and omega-scans'
_diffrn_radiation_monochromator graphite
_diffrn_radiation_source 'fine-focus sealed tube'
_diffrn_radiation_type MoK\a
_diffrn_radiation_wavelength 0.71073
_diffrn_reflns_av_R_equivalents 0.0502
_diffrn_reflns_av_sigmaI/netI 0.0453
_diffrn_reflns_limit_h_max 15
_diffrn_reflns_limit_h_min -15
_diffrn_reflns_limit_k_max 13
_diffrn_reflns_limit_k_min -13
_diffrn_reflns_limit_l_max 18
_diffrn_reflns_limit_l_min -18
_diffrn_reflns_number 13675
_diffrn_reflns_theta_full 25.00
_diffrn_reflns_theta_max 25.00
_diffrn_reflns_theta_min 1.70
_diffrn_standards_number 0
_exptl_absorpt_coefficient_mu 1.341
_exptl_absorpt_correction_type none
_exptl_crystal_colour yellow
_exptl_crystal_density_diffrn 1.762
_exptl_crystal_density_method 'not measured'
_exptl_crystal_description prism
_exptl_crystal_F_000 1150
_exptl_crystal_size_max 0.35
_exptl_crystal_size_mid 0.25
_exptl_crystal_size_min 0.05
_refine_diff_density_max 0.852
_refine_diff_density_min -0.654
_refine_diff_density_rms 0.089
_refine_ls_extinction_method none
_refine_ls_goodness_of_fit_ref 1.069
_refine_ls_hydrogen_treatment 'mixed, refined at cycloheptatrienyl-ring'
_refine_ls_matrix_type full
_refine_ls_number_parameters 352
_refine_ls_number_reflns 3829
_refine_ls_number_restraints 5
_refine_ls_restrained_S_all 1.069
_refine_ls_R_factor_all 0.0983
_refine_ls_R_factor_gt 0.0363
_refine_ls_shift/su_max 0.001
_refine_ls_shift/su_mean 0.000
_refine_ls_structure_factor_coef Fsqd
_refine_ls_weighting_details 'calc w=1/[\s^2^(Fo^2^)+(0.0599P)^2^+0.3698P] where P=(Fo^2^+2Fc^2^)/3'
_refine_ls_weighting_scheme calc
_refine_ls_wR_factor_gt 0.0878
_refine_ls_wR_factor_ref 0.1079
_reflns_number_gt 2428
_reflns_number_total 3829
_reflns_threshold_expression >2sigma(I)
_cod_data_source_file om401200t_si_002.cif
_cod_data_source_block 10
_cod_depositor_comments 'Adding full bibliography for 4082930.cif.'
_cod_original_sg_symbol_H-M P21/c
_cod_database_code 4082930

loop_
_symmetry_equiv_pos_as_xyz
'x, y, z'
'-x, y+1/2, -z+1/2'
'-x, -y, -z'
'x, -y-1/2, z-1/2'

loop_
_atom_site_label
_atom_site_type_symbol
_atom_site_fract_x
_atom_site_fract_y
_atom_site_fract_z
_atom_site_U_iso_or_equiv
_atom_site_adp_type
_atom_site_occupancy
_atom_site_symmetry_multiplicity
_atom_site_calc_flag
_atom_site_refinement_flags
_atom_site_disorder_assembly
_atom_site_disorder_group
N1 N 0.3478(9) 0.4968(6) 0.9265(5) 0.178(4) Uani 1 1 d . . .
C14 C 0.3434(6) 0.4169(6) 0.9649(5) 0.098(2) Uani 1 1 d . . .
C15 C 0.3351(6) 0.3188(5) 1.0127(5) 0.0979(19) Uani 1 1 d . . .
H15A H 0.3708 0.3323 1.0775 0.147 Uiso 1 1 calc R . .
H15B H 0.3710 0.2554 0.9950 0.147 Uiso 1 1 calc R . .
H15C H 0.2577 0.3007 0.9987 0.147 Uiso 1 1 calc R . .
Ru1 Ru 0.72509(3) 0.18804(3) 0.87602(2) 0.05002(16) Uani 1 1 d . . .
Cu1 Cu 0.5000 0.0000 1.0000 0.0661(3) Uani 1 2 d S . .
O1 O 0.5371(3) 0.1576(3) 0.9897(2) 0.0674(9) Uani 1 1 d . . .
O2 O 0.5353(3) -0.0213(3) 0.8915(2) 0.0664(9) Uani 1 1 d . . .
C1 C 0.8452(4) 0.1585(4) 1.0140(3) 0.0640(13) Uani 1 1 d . . .
C2 C 0.8475(4) 0.0631(4) 0.9574(3) 0.0612(12) Uani 1 1 d . . .
C3 C 0.8799(4) 0.1024(4) 0.8851(3) 0.0602(12) Uani 1 1 d . . .
C4 C 0.9003(4) 0.2245(4) 0.8985(3) 0.0630(13) Uani 1 1 d . . .
C5 C 0.8781(4) 0.2588(4) 0.9769(3) 0.0676(13) Uani 1 1 d . . .
C6 C 0.5552(4) 0.1779(4) 0.9145(3) 0.0582(12) Uani 1 1 d . . .
C7 C 0.5549(3) 0.0752(5) 0.8593(3) 0.0591(12) Uani 1 1 d . . .
C8 C 0.5882(4) 0.0739(5) 0.7825(3) 0.0654(13) Uani 1 1 d D . .
H8 H 0.598(3) 0.000(2) 0.765(3) 0.045(12) Uiso 1 1 d D . .
C9 C 0.6103(4) 0.1655(6) 0.7318(3) 0.0754(17) Uani 1 1 d D . .
H9 H 0.628(4) 0.140(4) 0.683(2) 0.061(14) Uiso 1 1 d D . .
C10 C 0.6182(5) 0.2852(6) 0.7511(4) 0.0768(16) Uani 1 1 d D . .
H10 H 0.641(4) 0.323(4) 0.709(3) 0.083(17) Uiso 1 1 d D . .
C11 C 0.6102(5) 0.3388(5) 0.8255(4) 0.0710(15) Uani 1 1 d D . .
H11 H 0.631(4) 0.416(2) 0.836(3) 0.091(19) Uiso 1 1 d D . .
C12 C 0.5873(4) 0.2898(4) 0.8996(4) 0.0641(13) Uani 1 1 d D . .
H12 H 0.598(4) 0.340(3) 0.947(2) 0.053(13) Uiso 1 1 d D . .
C01 C 0.8174(6) 0.1546(6) 1.0985(4) 0.103(2) Uani 1 1 d . . .
H01A H 0.8229 0.2307 1.1239 0.155 Uiso 1 1 calc . . .
H01B H 0.8687 0.1043 1.1428 0.155 Uiso 1 1 calc . . .
H01C H 0.7426 0.1263 1.0833 0.155 Uiso 1 1 calc . . .
C02 C 0.8201(5) -0.0601(5) 0.9736(4) 0.0929(18) Uani 1 1 d . . .
H02A H 0.8036 -0.0639 1.0287 0.139 Uiso 1 1 calc . . .
H02B H 0.8830 -0.1087 0.9799 0.139 Uiso 1 1 calc . . .
H02C H 0.7564 -0.0858 0.9223 0.139 Uiso 1 1 calc . . .
C03 C 0.8975(5) 0.0285(6) 0.8117(4) 0.101(2) Uani 1 1 d . . .
H03A H 0.9206 0.0764 0.7716 0.152 Uiso 1 1 calc . . .
H03B H 0.8290 -0.0097 0.7767 0.152 Uiso 1 1 calc . . .
H03C H 0.9543 -0.0279 0.8401 0.152 Uiso 1 1 calc . . .
C04 C 0.9504(5) 0.2998(6) 0.8451(5) 0.114(3) Uani 1 1 d . . .
H04A H 0.9564 0.2567 0.7946 0.171 Uiso 1 1 calc . . .
H04B H 1.0233 0.3248 0.8846 0.171 Uiso 1 1 calc . . .
H04C H 0.9035 0.3658 0.8220 0.171 Uiso 1 1 calc . . .
C05 C 0.8921(5) 0.3769(5) 1.0181(5) 0.109(2) Uani 1 1 d . . .
H05A H 0.9141 0.4295 0.9803 0.164 Uiso 1 1 calc . . .
H05B H 0.9486 0.3750 1.0786 0.164 Uiso 1 1 calc . . .
H05C H 0.8227 0.4019 1.0218 0.164 Uiso 1 1 calc . . .
P1 P 0.22080(12) 0.15441(13) 0.74296(10) 0.0700(4) Uani 1 1 d . . .
F1 F 0.2987(17) 0.083(2) 0.8263(12) 0.167(9) Uani 0.50 1 d P A 1
F2 F 0.1335(17) 0.2265(18) 0.6638(14) 0.156(9) Uani 0.50 1 d P A 1
F3 F 0.2296(18) 0.0620(17) 0.6826(18) 0.217(12) Uani 0.50 1 d P A 1
F4 F 0.188(2) 0.2644(12) 0.7900(15) 0.164(7) Uani 0.50 1 d P A 1
F5 F 0.3244(15) 0.2196(19) 0.7378(11) 0.126(8) Uani 0.50 1 d P A 1
F6 F 0.1166(12) 0.0907(17) 0.7492(14) 0.112(7) Uani 0.50 1 d P A 1
F1A F 0.2882(18) 0.121(2) 0.8435(9) 0.135(8) Uani 0.50 1 d P A 2
F2A F 0.1614(14) 0.1886(17) 0.6422(10) 0.119(7) Uani 0.50 1 d P A 2
F3A F 0.3022(19) 0.083(2) 0.7063(11) 0.190(9) Uani 0.50 1 d P A 2
F4A F 0.162(2) 0.210(2) 0.793(2) 0.245(12) Uani 0.50 1 d P A 2
F5A F 0.3016(18) 0.256(2) 0.7587(17) 0.166(9) Uani 0.50 1 d P A 2
F6A F 0.1383(19) 0.0552(19) 0.7283(16) 0.180(11) Uani 0.50 1 d P A 2

loop_
_atom_site_aniso_label
_atom_site_aniso_U_11
_atom_site_aniso_U_22
_atom_site_aniso_U_33
_atom_site_aniso_U_23
_atom_site_aniso_U_13
_atom_site_aniso_U_12
N1 0.301(12) 0.102(5) 0.143(6) -0.004(5) 0.093(7) -0.033(6)
C14 0.137(6) 0.071(4) 0.096(5) -0.012(4) 0.055(4) -0.006(4)
C15 0.122(5) 0.085(5) 0.099(5) 0.002(4) 0.055(4) 0.009(4)
Ru1 0.0432(2) 0.0537(3) 0.0521(2) 0.00581(16) 0.01615(17) -0.00161(17)
Cu1 0.0689(6) 0.0569(5) 0.0911(6) -0.0182(4) 0.0512(5) -0.0199(4)
O1 0.074(2) 0.058(2) 0.088(2) -0.0179(17) 0.0506(19) -0.0161(16)
O2 0.072(2) 0.059(2) 0.084(2) -0.0213(17) 0.0464(18) -0.0198(17)
C1 0.061(3) 0.071(3) 0.055(3) 0.009(2) 0.014(2) 0.002(3)
C2 0.048(3) 0.054(3) 0.073(3) 0.018(3) 0.013(2) 0.001(2)
C3 0.045(3) 0.070(3) 0.064(3) 0.001(2) 0.018(2) 0.007(2)
C4 0.039(3) 0.074(4) 0.075(3) 0.020(3) 0.020(2) 0.000(2)
C5 0.054(3) 0.060(3) 0.072(3) 0.000(3) 0.003(2) -0.002(3)
C6 0.046(3) 0.052(3) 0.080(3) -0.007(3) 0.027(2) -0.007(2)
C7 0.037(2) 0.078(4) 0.065(3) -0.011(3) 0.022(2) -0.011(2)
C8 0.050(3) 0.081(4) 0.064(3) -0.015(3) 0.020(2) -0.018(3)
C9 0.048(3) 0.124(6) 0.047(3) -0.002(3) 0.009(2) -0.002(3)
C10 0.057(3) 0.093(5) 0.070(4) 0.027(4) 0.010(3) 0.006(3)
C11 0.061(3) 0.067(4) 0.081(4) 0.021(3) 0.022(3) 0.018(3)
C12 0.047(3) 0.062(4) 0.087(4) 0.001(3) 0.029(3) 0.005(2)
C01 0.118(5) 0.133(6) 0.062(3) 0.012(3) 0.037(4) 0.022(4)
C02 0.088(4) 0.061(4) 0.117(5) 0.024(3) 0.022(4) 0.007(3)
C03 0.079(4) 0.130(6) 0.098(4) -0.021(4) 0.035(3) 0.026(4)
C04 0.076(4) 0.129(6) 0.147(6) 0.065(5) 0.052(4) -0.004(4)
C05 0.093(5) 0.067(4) 0.128(5) -0.024(4) -0.007(4) -0.009(4)
P1 0.0720(9) 0.0688(10) 0.0724(9) -0.0012(7) 0.0300(7) 0.0012(7)
F1 0.092(9) 0.180(17) 0.21(2) 0.119(16) 0.036(13) 0.049(10)
F2 0.110(12) 0.101(10) 0.21(2) 0.073(12) -0.001(11) -0.001(8)
F3 0.215(18) 0.174(14) 0.35(3) -0.167(17) 0.20(2) -0.050(15)
F4 0.216(17) 0.077(7) 0.205(13) -0.046(8) 0.083(11) 0.001(8)
F5 0.071(7) 0.19(3) 0.117(7) 0.026(10) 0.037(6) -0.031(9)
F6 0.070(6) 0.145(17) 0.139(11) 0.026(10) 0.060(7) 0.005(8)
F1A 0.150(16) 0.197(19) 0.050(5) -0.008(8) 0.027(6) -0.030(12)
F2A 0.086(8) 0.20(2) 0.067(5) 0.030(7) 0.017(5) -0.004(9)
F3A 0.232(18) 0.211(19) 0.159(10) 0.026(11) 0.110(12) 0.153(16)
F4A 0.27(2) 0.21(2) 0.37(3) -0.10(2) 0.25(2) 0.01(2)
F5A 0.117(13) 0.105(9) 0.28(2) -0.011(11) 0.072(11) -0.048(9)
F6A 0.23(2) 0.110(12) 0.152(13) 0.024(10) 0.016(14) -0.107(14)

loop_
_atom_type_symbol
_atom_type_description
_atom_type_scat_dispersion_real
_atom_type_scat_dispersion_imag
_atom_type_scat_source
C C 0.0033 0.0016 'International Tables Vol C Tables 4.2.6.8 and 6.1.1.4'
H H 0.0000 0.0000 'International Tables Vol C Tables 4.2.6.8 and 6.1.1.4'
O O 0.0106 0.0060 'International Tables Vol C Tables 4.2.6.8 and 6.1.1.4'
F F 0.0171 0.0103 'International Tables Vol C Tables 4.2.6.8 and 6.1.1.4'
P P 0.1023 0.0942 'International Tables Vol C Tables 4.2.6.8 and 6.1.1.4'
Cu Cu 0.3201 1.2651 'International Tables Vol C Tables 4.2.6.8 and 6.1.1.4'
Ru Ru -1.2594 0.8363 'International Tables Vol C Tables 4.2.6.8 and 6.1.1.4'
N N 0.0061 0.0033 'International Tables Vol C Tables 4.2.6.8 and 6.1.1.4'

loop_
_geom_angle_atom_site_label_1
_geom_angle_atom_site_label_2
_geom_angle_atom_site_label_3
_geom_angle
_geom_angle_site_symmetry_1
_geom_angle_site_symmetry_3
N1 C14 C15 178.3(10) . .
C14 C15 H15A 109.5 . .
C14 C15 H15B 109.5 . .
H15A C15 H15B 109.5 . .
C14 C15 H15C 109.5 . .
H15A C15 H15C 109.5 . .
H15B C15 H15C 109.5 . .
C1 Ru1 C2 38.21(17) . .
C1 Ru1 C3 64.05(18) . .
C2 Ru1 C3 37.87(17) . .
C1 Ru1 C5 38.35(19) . .
C2 Ru1 C5 63.84(18) . .
C3 Ru1 C5 64.16(19) . .
C1 Ru1 C4 63.50(18) . .
C2 Ru1 C4 63.39(17) . .
C3 Ru1 C4 38.49(18) . .
C5 Ru1 C4 37.68(18) . .
C1 Ru1 C9 163.8(2) . .
C2 Ru1 C9 126.0(2) . .
C3 Ru1 C9 105.5(2) . .
C5 Ru1 C9 150.5(2) . .
C4 Ru1 C9 116.84(19) . .
C1 Ru1 C11 127.7(2) . .
C2 Ru1 C11 165.9(2) . .
C3 Ru1 C11 147.9(2) . .
C5 Ru1 C11 105.4(2) . .
C4 Ru1 C11 114.4(2) . .
C9 Ru1 C11 67.9(2) . .
C1 Ru1 C10 158.8(2) . .
C2 Ru1 C10 158.1(2) . .
C3 Ru1 C10 122.8(2) . .
C5 Ru1 C10 123.0(2) . .
C4 Ru1 C10 108.1(2) . .
C9 Ru1 C10 37.1(2) . .
C11 Ru1 C10 35.2(2) . .
C1 Ru1 C8 130.8(2) . .
C2 Ru1 C8 102.4(2) . .
C3 Ru1 C8 104.61(19) . .
C5 Ru1 C8 166.2(2) . .
C4 Ru1 C8 136.85(19) . .
C9 Ru1 C8 36.8(2) . .
C11 Ru1 C8 88.4(2) . .
C10 Ru1 C8 69.2(2) . .
C1 Ru1 C12 103.6(2) . .
C2 Ru1 C12 133.87(19) . .
C3 Ru1 C12 166.96(18) . .
C5 Ru1 C12 103.8(2) . .
C4 Ru1 C12 133.8(2) . .
C9 Ru1 C12 87.5(2) . .
C11 Ru1 C12 36.5(2) . .
C10 Ru1 C12 67.2(2) . .
C8 Ru1 C12 86.56(19) . .
C1 Ru1 C6 97.02(18) . .
C2 Ru1 C6 109.96(17) . .
C3 Ru1 C6 145.97(17) . .
C5 Ru1 C6 119.05(19) . .
C4 Ru1 C6 156.71(18) . .
C9 Ru1 C6 85.50(18) . .
C11 Ru1 C6 66.10(19) . .
C10 Ru1 C6 85.4(2) . .
C8 Ru1 C6 65.20(17) . .
C12 Ru1 C6 34.22(16) . .
C1 Ru1 C7 107.58(17) . .
C2 Ru1 C7 97.62(17) . .
C3 Ru1 C7 121.01(19) . .
C5 Ru1 C7 143.37(18) . .
C4 Ru1 C7 159.17(18) . .
C9 Ru1 C7 66.10(19) . .
C11 Ru1 C7 86.1(2) . .
C10 Ru1 C7 86.33(19) . .
C8 Ru1 C7 34.28(16) . .
C12 Ru1 C7 65.23(18) . .
C6 Ru1 C7 34.57(14) . .
O1 Cu1 O1 180.000(1) 3_657 .
O1 Cu1 O2 84.43(13) 3_657 3_657
O1 Cu1 O2 95.57(13) . 3_657
O1 Cu1 O2 95.57(13) 3_657 .
O1 Cu1 O2 84.43(13) . .
O2 Cu1 O2 180.000(1) 3_657 .
C6 O1 Cu1 112.5(3) . .
C7 O2 Cu1 112.0(3) . .
C2 C1 C5 107.7(4) . .
C2 C1 C01 126.4(5) . .
C5 C1 C01 125.9(5) . .
C2 C1 Ru1 71.0(3) . .
C5 C1 Ru1 71.2(2) . .
C01 C1 Ru1 124.8(4) . .
C3 C2 C1 108.9(4) . .
C3 C2 C02 126.2(5) . .
C1 C2 C02 124.9(5) . .
C3 C2 Ru1 71.3(2) . .
C1 C2 Ru1 70.8(3) . .
C02 C2 Ru1 124.2(3) . .
C2 C3 C4 106.9(4) . .
C2 C3 C03 126.3(5) . .
C4 C3 C03 126.6(5) . .
C2 C3 Ru1 70.9(3) . .
C4 C3 Ru1 71.1(3) . .
C03 C3 Ru1 126.4(3) . .
C5 C4 C3 108.7(4) . .
C5 C4 C04 125.4(5) . .
C3 C4 C04 125.5(5) . .
C5 C4 Ru1 70.9(3) . .
C3 C4 Ru1 70.4(2) . .
C04 C4 Ru1 130.2(4) . .
C4 C5 C1 107.7(5) . .
C4 C5 C05 126.9(5) . .
C1 C5 C05 125.2(5) . .
C4 C5 Ru1 71.4(3) . .
C1 C5 Ru1 70.4(3) . .
C05 C5 Ru1 126.2(4) . .
O1 C6 C12 118.5(4) . .
O1 C6 C7 114.9(4) . .
C12 C6 C7 126.0(5) . .
O1 C6 Ru1 134.0(3) . .
C12 C6 Ru1 65.0(3) . .
C7 C6 Ru1 73.1(2) . .
O2 C7 C8 119.0(5) . .
O2 C7 C6 115.6(4) . .
C8 C7 C6 124.8(5) . .
O2 C7 Ru1 135.0(3) . .
C8 C7 Ru1 64.3(3) . .
C6 C7 Ru1 72.4(3) . .
C7 C8 C9 130.7(5) . .
C7 C8 Ru1 81.4(3) . .
C9 C8 Ru1 69.8(3) . .
C7 C8 H8 113(3) . .
C9 C8 H8 117(3) . .
Ru1 C8 H8 125(3) . .
C8 C9 C10 129.1(5) . .
C8 C9 Ru1 73.4(3) . .
C10 C9 Ru1 72.5(3) . .
C8 C9 H9 112(3) . .
C10 C9 H9 118(3) . .
Ru1 C9 H9 128(3) . .
C11 C10 C9 127.6(5) . .
C11 C10 Ru1 72.4(3) . .
C9 C10 Ru1 70.5(3) . .
C11 C10 H10 122(3) . .
C9 C10 H10 110(3) . .
Ru1 C10 H10 127(3) . .
C10 C11 C12 128.4(6) . .
C10 C11 Ru1 72.4(3) . .
C12 C11 Ru1 72.8(3) . .
C10 C11 H11 119(3) . .
C12 C11 H11 112(3) . .
Ru1 C11 H11 125(4) . .
C6 C12 C11 131.9(5) . .
C6 C12 Ru1 80.8(3) . .
C11 C12 Ru1 70.6(3) . .
C6 C12 H12 115(3) . .
C11 C12 H12 113(3) . .
Ru1 C12 H12 125(3) . .
C1 C01 H01A 109.5 . .
C1 C01 H01B 109.5 . .
H01A C01 H01B 109.5 . .
C1 C01 H01C 109.5 . .
H01A C01 H01C 109.5 . .
H01B C01 H01C 109.5 . .
C2 C02 H02A 109.5 . .
C2 C02 H02B 109.5 . .
H02A C02 H02B 109.5 . .
C2 C02 H02C 109.5 . .
H02A C02 H02C 109.5 . .
H02B C02 H02C 109.5 . .
C3 C03 H03A 109.5 . .
C3 C03 H03B 109.5 . .
H03A C03 H03B 109.5 . .
C3 C03 H03C 109.5 . .
H03A C03 H03C 109.5 . .
H03B C03 H03C 109.5 . .
C4 C04 H04A 109.5 . .
C4 C04 H04B 109.5 . .
H04A C04 H04B 109.5 . .
C4 C04 H04C 109.5 . .
H04A C04 H04C 109.5 . .
H04B C04 H04C 109.5 . .
C5 C05 H05A 109.5 . .
C5 C05 H05B 109.5 . .
H05A C05 H05B 109.5 . .
C5 C05 H05C 109.5 . .
H05A C05 H05C 109.5 . .
H05B C05 H05C 109.5 . .
F4A P1 F3 150.3(12) . .
F4A P1 F6A 86.8(12) . .
F3 P1 F6A 64.0(11) . .
F4A P1 F2A 106.2(14) . .
F3 P1 F2A 69.7(13) . .
F6A P1 F2A 89.0(12) . .
F4A P1 F5A 91.6(13) . .
F3 P1 F5A 117.5(11) . .
F6A P1 F5A 178.4(14) . .
F2A P1 F5A 91.2(12) . .
F4A P1 F1A 76.7(16) . .
F3 P1 F1A 109.1(13) . .
F6A P1 F1A 93.8(13) . .
F2A P1 F1A 176.1(11) . .
F5A P1 F1A 86.1(13) . .
F4A P1 F5 116.3(12) . .
F3 P1 F5 93.1(10) . .
F6A P1 F5 156.8(13) . .
F2A P1 F5 86.3(9) . .
F5A P1 F5 24.8(12) . .
F1A P1 F5 90.0(11) . .
F4A P1 F1 95.3(15) . .
F3 P1 F1 88.4(14) . .
F6A P1 F1 85.7(13) . .
F2A P1 F1 157.5(11) . .
F5A P1 F1 94.8(13) . .
F1A P1 F1 20.7(13) . .
F5 P1 F1 90.0(11) . .
F4A P1 F6 62.7(11) . .
F3 P1 F6 87.9(9) . .
F6A P1 F6 24.2(11) . .
F2A P1 F6 94.0(10) . .
F5A P1 F6 154.2(11) . .
F1A P1 F6 89.7(12) . .
F5 P1 F6 179.0(11) . .
F1 P1 F6 90.0(12) . .
F4A P1 F2 79.6(15) . .
F3 P1 F2 94.8(12) . .
F6A P1 F2 91.5(12) . .
F2A P1 F2 26.9(9) . .
F5A P1 F2 88.0(12) . .
F1A P1 F2 155.4(11) . .
F5 P1 F2 94.6(10) . .
F1 P1 F2 174.2(11) . .
F6 P1 F2 85.3(10) . .
F4A P1 F3A 168.9(15) . .
F3 P1 F3A 34.1(9) . .
F6A P1 F3A 93.9(14) . .
F2A P1 F3A 84.9(7) . .
F5A P1 F3A 87.7(10) . .
F1A P1 F3A 92.2(9) . .
F5 P1 F3A 63.1(12) . .
F1 P1 F3A 73.7(10) . .
F6 P1 F3A 117.9(12) . .
F2 P1 F3A 111.5(9) . .
F4A P1 F4 26.7(13) . .
F3 P1 F4 167.4(14) . .
F6A P1 F4 112.6(12) . .
F2A P1 F4 98.6(11) . .
F5A P1 F4 65.9(11) . .
F1A P1 F4 82.9(11) . .
F5 P1 F4 90.7(10) . .
F1 P1 F4 103.6(12) . .
F6 P1 F4 88.4(10) . .
F2 P1 F4 72.9(12) . .
F3A P1 F4 153.3(13) . .

loop_
_geom_bond_atom_site_label_1
_geom_bond_atom_site_label_2
_geom_bond_distance
_geom_bond_site_symmetry_2
N1 C14 1.117(8) .
C14 C15 1.386(8) .
C15 H15A 0.9600 .
C15 H15B 0.9600 .
C15 H15C 0.9600 .
Ru1 C1 2.173(4) .
Ru1 C2 2.176(4) .
Ru1 C3 2.181(4) .
Ru1 C5 2.183(5) .
Ru1 C4 2.189(4) .
Ru1 C9 2.213(5) .
Ru1 C11 2.238(5) .
Ru1 C10 2.238(5) .
Ru1 C8 2.260(5) .
Ru1 C12 2.267(5) .
Ru1 C6 2.469(5) .
Ru1 C7 2.479(5) .
Cu1 O1 1.910(3) 3_657
Cu1 O1 1.910(3) .
Cu1 O2 1.923(3) 3_657
Cu1 O2 1.923(3) .
O1 C6 1.300(5) .
O2 C7 1.290(5) .
C1 C2 1.423(7) .
C1 C5 1.430(7) .
C1 C01 1.488(7) .
C2 C3 1.414(6) .
C2 C02 1.515(7) .
C3 C4 1.441(7) .
C3 C03 1.514(7) .
C4 C5 1.412(7) .
C4 C04 1.506(7) .
C5 C05 1.495(8) .
C6 C12 1.407(6) .
C6 C7 1.470(6) .
C7 C8 1.412(6) .
C8 C9 1.414(8) .
C8 H8 0.926(19) .
C9 C10 1.415(8) .
C9 H9 0.910(19) .
C10 C11 1.355(8) .
C10 H10 0.93(2) .
C11 C12 1.413(8) .
C11 H11 0.93(2) .
C12 H12 0.914(19) .
C01 H01A 0.9600 .
C01 H01B 0.9600 .
C01 H01C 0.9600 .
C02 H02A 0.9600 .
C02 H02B 0.9600 .
C02 H02C 0.9600 .
C03 H03A 0.9600 .
C03 H03B 0.9600 .
C03 H03C 0.9600 .
C04 H04A 0.9600 .
C04 H04B 0.9600 .
C04 H04C 0.9600 .
C05 H05A 0.9600 .
C05 H05B 0.9600 .
C05 H05C 0.9600 .
P1 F4A 1.427(15) .
P1 F3 1.458(14) .
P1 F6A 1.524(17) .
P1 F2A 1.530(14) .
P1 F5A 1.53(2) .
P1 F1A 1.541(14) .
P1 F5 1.558(19) .
P1 F1 1.559(16) .
P1 F6 1.563(15) .
P1 F2 1.574(18) .
P1 F3A 1.592(13) .
P1 F4 1.605(16) .
